data_1540452
loop_
_publ_author_name
'Luisier, N.'
'Scopelliti, R.'
'Severin, K.'

_publ_section_title
;
 Supramolecular gels based on boronate esters and imidazolyl donors.
;
_journal_issue 2
_journal_name_full 'Soft matter'
_journal_page_first 588
_journal_page_last 593
_journal_paper_doi 10.1039/c5sm02298c
_journal_volume 12
_journal_year 2016
_chemical_formula_moiety 'C17 H17 B N2 O2, C7 H8'
_chemical_formula_sum 'C24 H25 B N2 O2'
_chemical_formula_weight 384.27
_chemical_name_systematic 'Adduct of N-methylimidazole and 5-methyl-2-phenylbenzo[d][1,3,2]dioxaborole'
_space_group_IT_number 4
_symmetry_cell_setting monoclinic
_symmetry_space_group_name_Hall 'P 2yb'
_symmetry_space_group_name_H-M 'P 1 21 1'
_atom_sites_solution_hydrogens geom
_atom_sites_solution_primary direct
_atom_sites_solution_secondary difmap
_audit_creation_method SHELXL-97
_audit_update_record
;
2015-09-09 deposited with the CCDC.
2015-10-22 downloaded from the CCDC.
;
_cell_angle_alpha 90.00
_cell_angle_beta 94.934(6)
_cell_angle_gamma 90.00
_cell_formula_units_Z 2
_cell_length_a 6.0264(4)
_cell_length_b 14.0749(12)
_cell_length_c 12.3126(10)
_cell_measurement_reflns_used 95
_cell_measurement_temperature 100(2)
_cell_measurement_theta_max 22
_cell_measurement_theta_min 3
_cell_volume 1040.50(14)
_computing_cell_refinement 'Dirax/lsq (Duisenberg & Schreurs, 1989-2000)'
_computing_data_collection 'Collect (Bruker AXS BV, 1997-2004)'
_computing_data_reduction 'EvalCCD (Duisenberg & Schreurs, 1990-2000)'
_computing_molecular_graphics 'Bruker SHELXTL'
_computing_publication_material 'Bruker SHELXTL'
_computing_structure_refinement 'SHELXL-97 (Sheldrick, 1997)'
_computing_structure_solution 'SHELXS-97 (Sheldrick, 1990)'
_diffrn_ambient_temperature 100(2)
_diffrn_measured_fraction_theta_full 0.992
_diffrn_measured_fraction_theta_max 0.992
_diffrn_measurement_device_type 'Bruker APEX II CCD'
_diffrn_measurement_method 'phi and omega scans'
_diffrn_radiation_monochromator graphite
_diffrn_radiation_source 'fine-focus sealed tube'
_diffrn_radiation_type MoK\a
_diffrn_radiation_wavelength 0.71073
_diffrn_reflns_av_R_equivalents 0.0500
_diffrn_reflns_av_sigmaI/netI 0.0488
_diffrn_reflns_limit_h_max 7
_diffrn_reflns_limit_h_min -7
_diffrn_reflns_limit_k_max 18
_diffrn_reflns_limit_k_min -18
_diffrn_reflns_limit_l_max 15
_diffrn_reflns_limit_l_min -15
_diffrn_reflns_number 14185
_diffrn_reflns_theta_full 27.50
_diffrn_reflns_theta_max 27.50
_diffrn_reflns_theta_min 3.32
_exptl_absorpt_coefficient_mu 0.077
_exptl_absorpt_correction_T_max 0.7456
_exptl_absorpt_correction_T_min 0.5567
_exptl_absorpt_correction_type multi-scan
_exptl_absorpt_process_details 'SADABS 2008, Bruker AXS, 2008'
_exptl_crystal_colour colourless
_exptl_crystal_density_diffrn 1.227
_exptl_crystal_density_method 'not measured'
_exptl_crystal_description prism
_exptl_crystal_F_000 408
_exptl_crystal_recrystallization_method 'Re-crystallisation from solvent: Toluene'
_exptl_crystal_size_max 0.52
_exptl_crystal_size_mid 0.40
_exptl_crystal_size_min 0.30
_refine_diff_density_max 0.193
_refine_diff_density_min -0.163
_refine_diff_density_rms 0.036
_refine_ls_abs_structure_details 'Flack H D (1983), Acta Cryst. A39, 876-881'
_refine_ls_abs_structure_Flack -0.9(11)
_refine_ls_extinction_method none
_refine_ls_goodness_of_fit_ref 1.100
_refine_ls_hydrogen_treatment constr
_refine_ls_matrix_type full
_refine_ls_number_parameters 276
_refine_ls_number_reflns 4651
_refine_ls_number_restraints 2
_refine_ls_restrained_S_all 1.104
_refine_ls_R_factor_all 0.0561
_refine_ls_R_factor_gt 0.0430
_refine_ls_shift/su_max 0.000
_refine_ls_shift/su_mean 0.000
_refine_ls_structure_factor_coef Fsqd
_refine_ls_weighting_details 'calc w=1/[\s^2^(Fo^2^)+(0.0356P)^2^+0.2173P] where P=(Fo^2^+2Fc^2^)/3'
_refine_ls_weighting_scheme calc
_refine_ls_wR_factor_gt 0.0931
_refine_ls_wR_factor_ref 0.1008
_reflns_number_gt 4041
_reflns_number_total 4651
_reflns_threshold_expression >2sigma(I)
_cod_data_source_file c5sm02298c3.cif
_cod_data_source_block nl349e
_cod_depositor_comments 'Adding full bibliography for 1540448--1540453.cif.'
_cod_original_sg_symbol_H-M 'P 21'
_cod_database_code 1540452
_publcif_datablock.id {1cef0145-540c-4609-b1fa-c404baea2eb9}

loop_
_symmetry_equiv_pos_as_xyz
'x, y, z'
'-x, y+1/2, -z'

loop_
_atom_site_label
_atom_site_type_symbol
_atom_site_fract_x
_atom_site_fract_y
_atom_site_fract_z
_atom_site_U_iso_or_equiv
_atom_site_adp_type
_atom_site_occupancy
_atom_site_symmetry_multiplicity
_atom_site_calc_flag
_atom_site_refinement_flags
_atom_site_disorder_assembly
_atom_site_disorder_group
O1 O 0.15964(19) 0.31192(9) 0.48611(10) 0.0277(3) Uani 1 1 d . . .
O2 O 0.5176(2) 0.37802(9) 0.46527(11) 0.0320(3) Uani 1 1 d . . .
N1 N 0.1977(2) 0.48802(11) 0.48174(12) 0.0254(3) Uani 1 1 d . . .
N2 N -0.0364(2) 0.59017(12) 0.40078(12) 0.0277(3) Uani 1 1 d . . .
B1 B 0.3136(3) 0.39112(16) 0.52453(17) 0.0275(4) Uani 1 1 d . . .
C1 C 0.2907(3) 0.57768(13) 0.49369(15) 0.0273(4) Uani 1 1 d . . .
H1 H 0.4311 0.5924 0.5310 0.033 Uiso 1 1 calc R . .
C2 C 0.1470(3) 0.64108(15) 0.44309(15) 0.0304(4) Uani 1 1 d . . .
H2 H 0.1684 0.7077 0.4378 0.036 Uiso 1 1 calc R . .
C3 C -0.0003(3) 0.49860(14) 0.42561(15) 0.0284(4) Uani 1 1 d . . .
H3 H -0.1011 0.4483 0.4061 0.034 Uiso 1 1 calc R . .
C4 C -0.2353(3) 0.62938(16) 0.33893(17) 0.0372(5) Uani 1 1 d . . .
H4A H -0.1959 0.6514 0.2675 0.056 Uiso 1 1 calc R . .
H4B H -0.2925 0.6829 0.3791 0.056 Uiso 1 1 calc R . .
H4C H -0.3499 0.5800 0.3289 0.056 Uiso 1 1 calc R . .
C5 C 0.2613(3) 0.26551(13) 0.40573(14) 0.0250(4) Uani 1 1 d . . .
C6 C 0.1837(3) 0.18836(13) 0.34457(14) 0.0264(4) Uani 1 1 d . A .
H6 H 0.0455 0.1593 0.3563 0.032 Uiso 1 1 calc R . .
C7 C 0.3161(3) 0.15403(13) 0.26397(14) 0.0284(4) Uani 1 1 d D . .
H7A H 0.2662 0.1008 0.2212 0.034 Uiso 0.812(6) 1 calc PR A 1
C8 C 0.5187(3) 0.19657(13) 0.24575(15) 0.0305(4) Uani 1 1 d D A .
H8B H 0.6026 0.1739 0.1892 0.037 Uiso 0.188(6) 1 calc PR A 2
C9 C 0.5985(3) 0.27343(13) 0.31166(15) 0.0283(4) Uani 1 1 d . . .
H9 H 0.7380 0.3021 0.3014 0.034 Uiso 1 1 calc R A .
C10 C 0.4696(3) 0.30620(13) 0.39152(14) 0.0257(4) Uani 1 1 d . A .
C11 C 0.3582(3) 0.39414(13) 0.65486(15) 0.0277(4) Uani 1 1 d . . .
C12 C 0.5586(3) 0.36389(16) 0.70862(18) 0.0428(5) Uani 1 1 d . . .
H12 H 0.6775 0.3462 0.6669 0.051 Uiso 1 1 calc R . .
C13 C 0.5891(4) 0.35895(18) 0.8219(2) 0.0520(6) Uani 1 1 d . . .
H13 H 0.7282 0.3385 0.8561 0.062 Uiso 1 1 calc R . .
C14 C 0.4193(4) 0.38341(16) 0.88500(17) 0.0427(5) Uani 1 1 d . . .
H14 H 0.4393 0.3782 0.9622 0.051 Uiso 1 1 calc R . .
C15 C 0.2212(4) 0.41532(16) 0.83464(17) 0.0427(5) Uani 1 1 d . . .
H15 H 0.1040 0.4337 0.8771 0.051 Uiso 1 1 calc R . .
C16 C 0.1916(3) 0.42074(15) 0.72092(16) 0.0361(5) Uani 1 1 d . . .
H16 H 0.0536 0.4432 0.6875 0.043 Uiso 1 1 calc R . .
C17A C 0.6432(4) 0.16161(17) 0.15167(19) 0.0303(7) Uani 0.812(6) 1 d PD A 1
H17A H 0.5956 0.0967 0.1324 0.045 Uiso 0.812(6) 1 calc PR A 1
H17B H 0.8036 0.1621 0.1732 0.045 Uiso 0.812(6) 1 calc PR A 1
H17C H 0.6110 0.2034 0.0886 0.045 Uiso 0.812(6) 1 calc PR A 1
C17B C 0.276(2) 0.0748(10) 0.1968(10) 0.051(4) Uani 0.188(6) 1 d PD A 2
H17D H 0.3610 0.0809 0.1326 0.076 Uiso 0.188(6) 1 calc PR A 2
H17E H 0.1171 0.0707 0.1735 0.076 Uiso 0.188(6) 1 calc PR A 2
H17F H 0.3234 0.0172 0.2371 0.076 Uiso 0.188(6) 1 calc PR A 2
C18 C -0.0004(3) 0.58599(14) 0.08255(15) 0.0317(4) Uani 1 1 d . . .
C19 C 0.2102(3) 0.56894(15) 0.13532(17) 0.0361(5) Uani 1 1 d . . .
H19 H 0.3135 0.6198 0.1458 0.043 Uiso 1 1 calc R . .
C20 C 0.2709(3) 0.47840(16) 0.17281(17) 0.0366(4) Uani 1 1 d . . .
H20 H 0.4151 0.4681 0.2084 0.044 Uiso 1 1 calc R . .
C21 C 0.1223(3) 0.40317(15) 0.15847(15) 0.0352(4) Uani 1 1 d . . .
H21 H 0.1639 0.3413 0.1836 0.042 Uiso 1 1 calc R . .
C22 C -0.0890(3) 0.41988(14) 0.10656(15) 0.0348(4) Uani 1 1 d . . .
H22 H -0.1931 0.3692 0.0969 0.042 Uiso 1 1 calc R . .
C23 C -0.1482(3) 0.51028(14) 0.06888(16) 0.0335(4) Uani 1 1 d . . .
H23 H -0.2922 0.5205 0.0331 0.040 Uiso 1 1 calc R . .
C24 C -0.0712(4) 0.68423(16) 0.0432(2) 0.0488(6) Uani 1 1 d . . .
H24A H 0.0568 0.7274 0.0519 0.073 Uiso 0.50 1 calc PR . .
H24B H -0.1893 0.7077 0.0861 0.073 Uiso 0.50 1 calc PR . .
H24C H -0.1268 0.6812 -0.0339 0.073 Uiso 0.50 1 calc PR . .
H24D H -0.2297 0.6835 0.0175 0.073 Uiso 0.50 1 calc PR . .
H24E H 0.0164 0.7031 -0.0167 0.073 Uiso 0.50 1 calc PR . .
H24F H -0.0461 0.7297 0.1033 0.073 Uiso 0.50 1 calc PR . .

loop_
_atom_site_aniso_label
_atom_site_aniso_U_11
_atom_site_aniso_U_22
_atom_site_aniso_U_33
_atom_site_aniso_U_23
_atom_site_aniso_U_13
_atom_site_aniso_U_12
O1 0.0214(6) 0.0266(7) 0.0354(7) -0.0087(5) 0.0052(5) -0.0025(5)
O2 0.0206(6) 0.0302(7) 0.0457(7) -0.0102(6) 0.0071(5) -0.0035(5)
N1 0.0201(7) 0.0280(8) 0.0285(7) -0.0047(6) 0.0041(6) -0.0033(6)
N2 0.0229(7) 0.0329(9) 0.0274(8) -0.0051(7) 0.0020(6) 0.0032(7)
B1 0.0187(9) 0.0263(11) 0.0378(10) -0.0045(9) 0.0038(8) -0.0013(8)
C1 0.0220(8) 0.0274(10) 0.0328(9) -0.0032(8) 0.0036(7) -0.0045(8)
C2 0.0246(9) 0.0331(10) 0.0338(9) 0.0011(8) 0.0046(7) -0.0040(8)
C3 0.0215(8) 0.0309(10) 0.0327(9) -0.0100(8) 0.0015(7) -0.0016(8)
C4 0.0297(10) 0.0474(13) 0.0336(10) -0.0024(9) -0.0035(8) 0.0073(9)
C5 0.0216(8) 0.0228(9) 0.0299(9) 0.0003(7) -0.0010(7) 0.0046(7)
C6 0.0247(9) 0.0247(9) 0.0287(9) 0.0012(7) -0.0035(7) 0.0029(8)
C7 0.0327(10) 0.0237(9) 0.0278(9) -0.0006(7) -0.0026(7) 0.0057(8)
C8 0.0325(10) 0.0284(10) 0.0305(9) 0.0032(8) 0.0022(7) 0.0121(8)
C9 0.0231(9) 0.0264(9) 0.0356(9) 0.0060(8) 0.0028(7) 0.0040(8)
C10 0.0237(9) 0.0209(9) 0.0321(9) 0.0008(7) -0.0006(7) 0.0052(7)
C11 0.0231(8) 0.0198(9) 0.0397(10) -0.0020(8) -0.0007(7) -0.0033(7)
C12 0.0315(10) 0.0451(13) 0.0504(13) -0.0123(10) -0.0049(9) 0.0079(9)
C13 0.0461(13) 0.0551(15) 0.0508(13) -0.0050(11) -0.0192(11) 0.0060(12)
C14 0.0553(13) 0.0352(11) 0.0358(10) 0.0016(9) -0.0069(9) -0.0147(11)
C15 0.0430(12) 0.0470(14) 0.0387(11) 0.0022(10) 0.0072(9) -0.0056(10)
C16 0.0290(10) 0.0414(12) 0.0378(10) 0.0038(9) 0.0019(8) 0.0012(9)
C17A 0.0287(12) 0.0300(13) 0.0322(13) -0.0063(10) 0.0031(9) 0.0011(10)
C17B 0.043(7) 0.062(9) 0.045(7) -0.018(6) -0.002(5) 0.005(6)
C18 0.0344(10) 0.0282(10) 0.0328(10) -0.0013(8) 0.0037(8) 0.0028(9)
C19 0.0327(10) 0.0329(11) 0.0427(11) -0.0018(9) 0.0036(8) -0.0056(9)
C20 0.0272(9) 0.0408(12) 0.0408(11) 0.0031(9) -0.0032(8) 0.0005(9)
C21 0.0427(11) 0.0303(11) 0.0322(9) 0.0032(8) 0.0010(8) 0.0012(9)
C22 0.0383(11) 0.0328(11) 0.0329(10) -0.0016(8) 0.0008(8) -0.0071(9)
C23 0.0292(10) 0.0350(11) 0.0357(10) -0.0032(8) -0.0001(8) 0.0014(8)
C24 0.0550(14) 0.0281(12) 0.0620(15) -0.0001(10) -0.0027(11) 0.0042(10)

loop_
_atom_type_symbol
_atom_type_description
_atom_type_scat_dispersion_real
_atom_type_scat_dispersion_imag
_atom_type_scat_source
C C 0.0033 0.0016 'International Tables Vol C Tables 4.2.6.8 and 6.1.1.4'
H H 0.0000 0.0000 'International Tables Vol C Tables 4.2.6.8 and 6.1.1.4'
B B 0.0013 0.0007 'International Tables Vol C Tables 4.2.6.8 and 6.1.1.4'
N N 0.0061 0.0033 'International Tables Vol C Tables 4.2.6.8 and 6.1.1.4'
O O 0.0106 0.0060 'International Tables Vol C Tables 4.2.6.8 and 6.1.1.4'

loop_
_geom_angle_atom_site_label_1
_geom_angle_atom_site_label_2
_geom_angle_atom_site_label_3
_geom_angle
C5 O1 B1 106.17(13)
C10 O2 B1 106.18(13)
C3 N1 C1 106.80(16)
C3 N1 B1 127.64(16)
C1 N1 B1 125.53(14)
C3 N2 C2 107.72(15)
C3 N2 C4 126.08(16)
C2 N2 C4 126.19(17)
O2 B1 O1 105.48(15)
O2 B1 N1 107.37(15)
O1 B1 N1 106.78(14)
O2 B1 C11 114.68(15)
O1 B1 C11 112.38(15)
N1 B1 C11 109.72(15)
C2 C1 N1 108.33(16)
C2 C1 H1 125.8
N1 C1 H1 125.8
C1 C2 N2 106.88(17)
C1 C2 H2 126.6
N2 C2 H2 126.6
N1 C3 N2 110.26(16)
N1 C3 H3 124.9
N2 C3 H3 124.9
N2 C4 H4A 109.5
N2 C4 H4B 109.5
H4A C4 H4B 109.5
N2 C4 H4C 109.5
H4A C4 H4C 109.5
H4B C4 H4C 109.5
O1 C5 C6 128.06(16)
O1 C5 C10 110.78(15)
C6 C5 C10 121.15(16)
C5 C6 C7 117.89(17)
C5 C6 H6 121.1
C7 C6 H6 121.1
C8 C7 C17B 110.8(6)
C8 C7 C6 121.45(17)
C17B C7 C6 127.7(6)
C8 C7 H7A 119.3
C6 C7 H7A 119.3
C7 C8 C9 119.74(17)
C7 C8 C17A 118.77(18)
C9 C8 C17A 121.43(18)
C7 C8 H8B 120.1
C9 C8 H8B 120.1
C10 C9 C8 118.64(17)
C10 C9 H9 120.7
C8 C9 H9 120.7
O2 C10 C9 128.04(16)
O2 C10 C5 110.94(15)
C9 C10 C5 121.02(17)
C12 C11 C16 116.28(18)
C12 C11 B1 122.07(17)
C16 C11 B1 121.49(16)
C11 C12 C13 121.7(2)
C11 C12 H12 119.2
C13 C12 H12 119.2
C14 C13 C12 120.7(2)
C14 C13 H13 119.6
C12 C13 H13 119.6
C15 C14 C13 119.05(19)
C15 C14 H14 120.5
C13 C14 H14 120.5
C14 C15 C16 120.1(2)
C14 C15 H15 120.0
C16 C15 H15 120.0
C11 C16 C15 122.16(19)
C11 C16 H16 118.9
C15 C16 H16 118.9
C8 C17A H17A 109.5
C8 C17A H17B 109.5
C8 C17A H17C 109.5
C7 C17B H17D 109.5
C7 C17B H17E 109.5
H17D C17B H17E 109.5
C7 C17B H17F 109.5
H17D C17B H17F 109.5
H17E C17B H17F 109.5
C23 C18 C19 118.16(19)
C23 C18 C24 120.11(18)
C19 C18 C24 121.71(19)
C20 C19 C18 120.93(19)
C20 C19 H19 119.5
C18 C19 H19 119.5
C21 C20 C19 120.47(19)
C21 C20 H20 119.8
C19 C20 H20 119.8
C20 C21 C22 118.90(19)
C20 C21 H21 120.5
C22 C21 H21 120.5
C23 C22 C21 120.32(19)
C23 C22 H22 119.8
C21 C22 H22 119.8
C18 C23 C22 121.22(18)
C18 C23 H23 119.4
C22 C23 H23 119.4
C18 C24 H24A 109.5
C18 C24 H24B 109.5
H24A C24 H24B 109.5
C18 C24 H24C 109.5
H24A C24 H24C 109.5
H24B C24 H24C 109.5
C18 C24 H24D 109.5
H24A C24 H24D 141.1
H24B C24 H24D 56.3
H24C C24 H24D 56.3
C18 C24 H24E 109.5
H24A C24 H24E 56.3
H24B C24 H24E 141.1
H24C C24 H24E 56.3
H24D C24 H24E 109.5
C18 C24 H24F 109.5
H24A C24 H24F 56.3
H24B C24 H24F 56.3
H24C C24 H24F 141.1
H24D C24 H24F 109.5
H24E C24 H24F 109.5

loop_
_geom_bond_atom_site_label_1
_geom_bond_atom_site_label_2
_geom_bond_distance
O1 C5 1.373(2)
O1 B1 1.501(2)
O2 C10 1.373(2)
O2 B1 1.494(2)
N1 C3 1.335(2)
N1 C1 1.383(2)
N1 B1 1.601(3)
N2 C3 1.338(3)
N2 C2 1.381(2)
N2 C4 1.471(2)
B1 C11 1.605(3)
C1 C2 1.357(3)
C1 H1 0.9500
C2 H2 0.9500
C3 H3 0.9500
C4 H4A 0.9800
C4 H4B 0.9800
C4 H4C 0.9800
C5 C6 1.380(2)
C5 C10 1.405(2)
C6 C7 1.411(3)
C6 H6 0.9500
C7 C8 1.395(3)
C7 C17B 1.397(11)
C7 H7A 0.9500
C8 C9 1.412(3)
C8 C17A 1.516(3)
C8 H8B 0.9500
C9 C10 1.384(3)
C9 H9 0.9500
C11 C12 1.393(3)
C11 C16 1.397(3)
C12 C13 1.393(3)
C12 H12 0.9500
C13 C14 1.380(3)
C13 H13 0.9500
C14 C15 1.373(3)
C14 H14 0.9500
C15 C16 1.398(3)
C15 H15 0.9500
C16 H16 0.9500
C17A H17A 0.9800
C17A H17B 0.9800
C17A H17C 0.9800
C17B H17D 0.9800
C17B H17E 0.9800
C17B H17F 0.9800
C18 C23 1.389(3)
C18 C19 1.396(3)
C18 C24 1.514(3)
C19 C20 1.393(3)
C19 H19 0.9500
C20 C21 1.388(3)
C20 H20 0.9500
C21 C22 1.395(3)
C21 H21 0.9500
C22 C23 1.390(3)
C22 H22 0.9500
C23 H23 0.9500
C24 H24A 0.9800
C24 H24B 0.9800
C24 H24C 0.9800
C24 H24D 0.9800
C24 H24E 0.9800
C24 H24F 0.9800

loop_
_geom_torsion_atom_site_label_1
_geom_torsion_atom_site_label_2
_geom_torsion_atom_site_label_3
_geom_torsion_atom_site_label_4
_geom_torsion
C10 O2 B1 O1 6.77(18)
C10 O2 B1 N1 -106.83(15)
C10 O2 B1 C11 130.98(16)
C5 O1 B1 O2 -5.19(18)
C5 O1 B1 N1 108.83(14)
C5 O1 B1 C11 -130.83(15)
C3 N1 B1 O2 114.64(18)
C1 N1 B1 O2 -63.1(2)
C3 N1 B1 O1 1.9(2)
C1 N1 B1 O1 -175.83(16)
C3 N1 B1 C11 -120.13(18)
C1 N1 B1 C11 62.1(2)
C3 N1 C1 C2 -0.69(19)
B1 N1 C1 C2 177.45(15)
N1 C1 C2 N2 0.6(2)
C3 N2 C2 C1 -0.3(2)
C4 N2 C2 C1 -179.99(16)
C1 N1 C3 N2 0.48(19)
B1 N1 C3 N2 -177.59(15)
C2 N2 C3 N1 -0.1(2)
C4 N2 C3 N1 179.56(15)
B1 O1 C5 C6 -179.20(17)
B1 O1 C5 C10 1.75(19)
O1 C5 C6 C7 178.42(16)
C10 C5 C6 C7 -2.6(3)
C5 C6 C7 C8 -0.3(3)
C5 C6 C7 C17B 176.6(8)
C17B C7 C8 C9 -174.9(7)
C6 C7 C8 C9 2.4(3)
C17B C7 C8 C17A 7.8(7)
C6 C7 C8 C17A -174.85(17)
C7 C8 C9 C10 -1.6(3)
C17A C8 C9 C10 175.62(18)
B1 O2 C10 C9 174.16(18)
B1 O2 C10 C5 -5.99(19)
C8 C9 C10 O2 178.52(17)
C8 C9 C10 C5 -1.3(3)
O1 C5 C10 O2 2.8(2)
C6 C5 C10 O2 -176.35(15)
O1 C5 C10 C9 -177.37(16)
C6 C5 C10 C9 3.5(3)
O2 B1 C11 C12 -15.1(3)
O1 B1 C11 C12 105.4(2)
N1 B1 C11 C12 -135.98(18)
O2 B1 C11 C16 169.76(18)
O1 B1 C11 C16 -69.8(2)
N1 B1 C11 C16 48.9(2)
C16 C11 C12 C13 1.1(3)
B1 C11 C12 C13 -174.3(2)
C11 C12 C13 C14 0.5(4)
C12 C13 C14 C15 -1.8(4)
C13 C14 C15 C16 1.4(3)
C12 C11 C16 C15 -1.5(3)
B1 C11 C16 C15 173.95(19)
C14 C15 C16 C11 0.3(3)
C23 C18 C19 C20 0.3(3)
C24 C18 C19 C20 178.8(2)
C18 C19 C20 C21 -0.1(3)
C19 C20 C21 C22 -0.4(3)
C20 C21 C22 C23 0.7(3)
C19 C18 C23 C22 0.0(3)
C24 C18 C23 C22 -178.5(2)
C21 C22 C23 C18 -0.5(3)

loop_
_publcif_info_exptl_table_extra_item
sin_theta_over_lambda_max
